data_7236426
loop_
_publ_author_name
'Wang, Xiaohang'
'Guo, Zhiqian'
'Zhu, Shiqin'
'Liu, Yajing'
'Shi, Ping'
'Tian, He'
'Zhu, Wei-Hong'

_publ_section_title
;
 Rational design of novel near-infrared fluorescent DCM derivatives and
 their application in bioimaging
;
_journal_issue 27
_journal_name_full 'Journal of Materials Chemistry B'
_journal_page_first 4683
_journal_paper_doi 10.1039/C6TB01096B
_journal_volume 4
_journal_year 2016
_chemical_formula_sum 'C38 H33 Cl2 N5 O'
_chemical_formula_weight 646.59
_space_group_IT_number 14
_space_group_name_Hall '-P 2yn'
_space_group_name_H-M_alt 'P 1 21/n 1'
_symmetry_cell_setting monoclinic
_symmetry_space_group_name_H-M 'P 1 21/n 1'
_atom_sites_solution_hydrogens geom
_atom_sites_solution_primary direct
_atom_sites_solution_secondary difmap
_audit_creation_method SHELXL-97
_audit_update_record
;
2016-04-07 deposited with the CCDC.
2016-05-31 downloaded from the CCDC.
;
_cell_angle_alpha 90.00
_cell_angle_beta 98.119(2)
_cell_angle_gamma 90.00
_cell_formula_units_Z 4
_cell_length_a 8.7921(9)
_cell_length_b 19.2348(19)
_cell_length_c 20.091(2)
_cell_measurement_reflns_used 1158
_cell_measurement_temperature 293(2)
_cell_measurement_theta_max 37.801
_cell_measurement_theta_min 4.705
_cell_volume 3363.6(6)
_computing_cell_refinement 'Bruker SMART'
_computing_data_collection 'Bruker SMART'
_computing_data_reduction 'Bruker SHELXTL'
_computing_molecular_graphics 'Bruker SHELXTL'
_computing_publication_material 'Bruker SHELXTL'
_computing_structure_refinement 'SHELXL-97 (Sheldrick, 1997)'
_computing_structure_solution 'SHELXS-97 (Sheldrick, 1990)'
_diffrn_ambient_temperature 293(2)
_diffrn_measured_fraction_theta_full 1.000
_diffrn_measured_fraction_theta_max 1.000
_diffrn_measurement_device_type 'CCD area detector'
_diffrn_measurement_method 'phi and omega scans'
_diffrn_radiation_monochromator graphite
_diffrn_radiation_source 'fine-focus sealed tube'
_diffrn_radiation_type MoK\a
_diffrn_radiation_wavelength 0.71073
_diffrn_reflns_av_R_equivalents 0.0793
_diffrn_reflns_av_sigmaI/netI 0.0920
_diffrn_reflns_limit_h_max 10
_diffrn_reflns_limit_h_min -10
_diffrn_reflns_limit_k_max 23
_diffrn_reflns_limit_k_min -19
_diffrn_reflns_limit_l_max 24
_diffrn_reflns_limit_l_min -24
_diffrn_reflns_number 19540
_diffrn_reflns_theta_full 25.50
_diffrn_reflns_theta_max 25.50
_diffrn_reflns_theta_min 1.47
_exptl_absorpt_coefficient_mu 0.231
_exptl_absorpt_correction_T_max 1.00000
_exptl_absorpt_correction_T_min 0.71820
_exptl_absorpt_correction_type empirical
_exptl_absorpt_process_details sadabs
_exptl_crystal_colour black
_exptl_crystal_density_diffrn 1.277
_exptl_crystal_density_method 'not measured'
_exptl_crystal_description prismatic
_exptl_crystal_F_000 1352
_exptl_crystal_size_max 0.176
_exptl_crystal_size_mid 0.121
_exptl_crystal_size_min 0.059
_refine_diff_density_max 0.204
_refine_diff_density_min -0.377
_refine_diff_density_rms 0.049
_refine_ls_extinction_method none
_refine_ls_goodness_of_fit_ref 1.011
_refine_ls_hydrogen_treatment constr
_refine_ls_matrix_type full
_refine_ls_number_parameters 446
_refine_ls_number_reflns 6265
_refine_ls_number_restraints 40
_refine_ls_restrained_S_all 1.028
_refine_ls_R_factor_all 0.1532
_refine_ls_R_factor_gt 0.0663
_refine_ls_shift/su_max 0.004
_refine_ls_shift/su_mean 0.000
_refine_ls_structure_factor_coef Fsqd
_refine_ls_weighting_details 'calc w=1/[\s^2^(Fo^2^)+(0.0865P)^2^+0.0000P] where P=(Fo^2^+2Fc^2^)/3'
_refine_ls_weighting_scheme calc
_refine_ls_wR_factor_gt 0.1648
_refine_ls_wR_factor_ref 0.2018
_reflns_number_gt 2966
_reflns_number_total 6265
_reflns_threshold_expression >2sigma(I)
_cod_data_source_file c6tb01096b2.cif
_cod_data_source_block cd213324
_cod_depositor_comments
;
The following automatic conversions were performed:

data item '_symmetry_cell_setting' value 'Monoclinic' was changed to
'monoclinic' in accordance with the
/home/saulius/struct/COD-crude-data/automatic-downloads/DataCite-retrospective/RSC/depositions/lib/dictionaries/cif_core.dic
dictionary named 'cif_core.dic' version 2.4.2 last updated on
2011-04-26.

Automatic conversion script
Id: cif_fix_values 6909 2019-04-08 15:41:33Z antanas 
;
_cod_original_cell_volume 3363.7(6)
_cod_original_sg_symbol_H-M P2(1)/n
_cod_database_code 7236426

loop_
_symmetry_equiv_pos_as_xyz
'x, y, z'
'-x+1/2, y+1/2, -z+1/2'
'-x, -y, -z'
'x-1/2, -y-1/2, z-1/2'

loop_
_atom_site_label
_atom_site_type_symbol
_atom_site_fract_x
_atom_site_fract_y
_atom_site_fract_z
_atom_site_U_iso_or_equiv
_atom_site_adp_type
_atom_site_occupancy
_atom_site_symmetry_multiplicity
_atom_site_calc_flag
_atom_site_refinement_flags
_atom_site_disorder_assembly
_atom_site_disorder_group
N1 N 1.0009(5) 0.5958(2) 0.5177(2) 0.0866(12) Uani 1 1 d . . .
N2 N 0.9044(4) 0.69608(17) 0.64253(17) 0.0686(10) Uani 1 1 d . . .
N3 N 0.7866(5) 0.88266(19) 0.53425(19) 0.0904(13) Uani 1 1 d . . .
N4 N 0.6973(4) 0.05584(15) 0.40657(17) 0.0680(10) Uani 1 1 d . . .
N5 N -0.5040(4) 0.53557(19) 0.22536(18) 0.0776(11) Uani 1 1 d . . .
O1 O 0.4262(3) 0.47800(11) 0.39150(11) 0.0473(6) Uani 1 1 d . . .
C1 C 0.3716(4) 0.54485(17) 0.39308(17) 0.0439(9) Uani 1 1 d . . .
C2 C 0.4652(4) 0.59636(17) 0.41944(16) 0.0456(9) Uani 1 1 d . . .
H2A H 0.4249 0.6410 0.4209 0.055 Uiso 1 1 calc R . .
C3 C 0.6229(4) 0.58573(17) 0.44524(15) 0.0400(8) Uani 1 1 d . . .
C4 C 0.6708(4) 0.51544(16) 0.44218(16) 0.0431(9) Uani 1 1 d . . .
H4 H 0.7722 0.5043 0.4585 0.052 Uiso 1 1 calc R . .
C5 C 0.5756(4) 0.46425(17) 0.41667(16) 0.0430(9) Uani 1 1 d . . .
C6 C 0.7258(4) 0.63719(17) 0.47434(16) 0.0428(9) Uani 1 1 d . . .
C7 C 0.6971(4) 0.71041(16) 0.47989(16) 0.0401(8) Uani 1 1 d . . .
C8 C 0.7731(4) 0.74907(17) 0.53274(16) 0.0430(9) Uani 1 1 d . . .
C9 C 0.5966(4) 0.74814(17) 0.42657(16) 0.0431(9) Uani 1 1 d . . .
C10 C 0.4911(4) 0.79673(18) 0.4416(2) 0.0545(10) Uani 1 1 d . . .
H10 H 0.4764 0.8039 0.4861 0.065 Uiso 1 1 calc R . .
C11 C 0.4071(5) 0.8348(2) 0.3907(3) 0.0759(13) Uani 1 1 d . . .
H11 H 0.3359 0.8674 0.4010 0.091 Uiso 1 1 calc R . .
C12 C 0.4285(6) 0.8248(3) 0.3252(3) 0.0865(15) Uani 1 1 d . . .
H12 H 0.3729 0.8511 0.2913 0.104 Uiso 1 1 calc R . .
C13 C 0.5310(6) 0.7764(2) 0.3095(2) 0.0780(14) Uani 1 1 d . . .
H13 H 0.5449 0.7694 0.2649 0.094 Uiso 1 1 calc R . .
C14 C 0.6138(5) 0.73781(19) 0.35982(18) 0.0584(11) Uani 1 1 d . . .
H14 H 0.6823 0.7043 0.3488 0.070 Uiso 1 1 calc R . .
C15 C 0.8777(5) 0.61395(19) 0.49936(19) 0.0571(10) Uani 1 1 d . . .
C16 C 0.8488(4) 0.71868(18) 0.59262(19) 0.0474(9) Uani 1 1 d . . .
C17 C 0.7770(4) 0.8236(2) 0.53212(18) 0.0574(10) Uani 1 1 d . . .
C18 C 0.6205(4) 0.39321(17) 0.41374(17) 0.0480(9) Uani 1 1 d . . .
H18 H 0.7205 0.3827 0.4328 0.058 Uiso 1 1 calc R . .
C19 C 0.5354(4) 0.33995(17) 0.38670(17) 0.0463(9) Uani 1 1 d . . .
H19 H 0.4361 0.3500 0.3664 0.056 Uiso 1 1 calc R . .
C20 C 0.5843(4) 0.26796(17) 0.38630(17) 0.0433(9) Uani 1 1 d . . .
C21 C 0.4809(4) 0.21601(18) 0.36123(17) 0.0508(9) Uani 1 1 d . . .
H21 H 0.3834 0.2287 0.3406 0.061 Uiso 1 1 calc R . .
C22 C 0.5187(4) 0.14675(18) 0.36601(18) 0.0549(10) Uani 1 1 d . . .
H22 H 0.4469 0.1138 0.3481 0.066 Uiso 1 1 calc R . .
C23 C 0.6622(4) 0.12466(18) 0.39713(18) 0.0494(9) Uani 1 1 d . . .
C24 C 0.7694(4) 0.17688(18) 0.41958(19) 0.0573(10) Uani 1 1 d . . .
H24 H 0.8686 0.1646 0.4383 0.069 Uiso 1 1 calc R . .
C25 C 0.7292(4) 0.24584(19) 0.41414(18) 0.0553(10) Uani 1 1 d . . .
H25 H 0.8024 0.2791 0.4298 0.066 Uiso 1 1 calc R . .
C26 C 0.5814(6) 0.0033(2) 0.3885(3) 0.0918(15) Uani 1 1 d . . .
H26A H 0.5005 0.0087 0.4155 0.138 Uiso 1 1 calc R . .
H26B H 0.6265 -0.0420 0.3960 0.138 Uiso 1 1 calc R . .
H26C H 0.5400 0.0082 0.3419 0.138 Uiso 1 1 calc R . .
C27 C 0.8441(6) 0.0336(2) 0.4406(3) 0.0910(15) Uani 1 1 d . . .
H27A H 0.9239 0.0503 0.4166 0.136 Uiso 1 1 calc R . .
H27B H 0.8472 -0.0162 0.4423 0.136 Uiso 1 1 calc R . .
H27C H 0.8592 0.0519 0.4855 0.136 Uiso 1 1 calc R . .
C28 C 0.2150(4) 0.55291(18) 0.36583(18) 0.0499(9) Uani 1 1 d . . .
H28 H 0.1766 0.5980 0.3640 0.060 Uiso 1 1 calc R . .
C29 C 0.1162(4) 0.50276(18) 0.34237(17) 0.0476(9) Uani 1 1 d . . .
H29 H 0.1532 0.4574 0.3460 0.057 Uiso 1 1 calc R . .
C30 C -0.0410(4) 0.51140(17) 0.31214(17) 0.0461(9) Uani 1 1 d . . .
C31 C -0.1062(4) 0.57637(19) 0.29509(18) 0.0553(10) Uani 1 1 d . . .
H31 H -0.0458 0.6159 0.3038 0.066 Uiso 1 1 calc R . .
C32 C -0.2564(5) 0.5840(2) 0.26596(18) 0.0568(10) Uani 1 1 d . . .
H32 H -0.2945 0.6283 0.2552 0.068 Uiso 1 1 calc R . .
C33 C -0.3533(4) 0.5264(2) 0.25206(18) 0.0545(10) Uani 1 1 d . . .
C34 C -0.2870(4) 0.46161(19) 0.26685(18) 0.0563(10) Uani 1 1 d . . .
H34 H -0.3458 0.4218 0.2568 0.068 Uiso 1 1 calc R . .
C35 C -0.1373(4) 0.45486(18) 0.29590(18) 0.0514(9) Uani 1 1 d . . .
H35 H -0.0983 0.4104 0.3052 0.062 Uiso 1 1 calc R . .
C36 C -0.5708(5) 0.6036(2) 0.2142(2) 0.0926(15) Uani 1 1 d . . .
H36A H -0.5663 0.6276 0.2563 0.139 Uiso 1 1 calc R . .
H36B H -0.6760 0.5992 0.1939 0.139 Uiso 1 1 calc R . .
H36C H -0.5147 0.6295 0.1848 0.139 Uiso 1 1 calc R . .
C37 C -0.6038(5) 0.4771(3) 0.2096(3) 0.1032(17) Uani 1 1 d . . .
H37A H -0.5785 0.4544 0.1701 0.155 Uiso 1 1 calc R . .
H37B H -0.7085 0.4928 0.2016 0.155 Uiso 1 1 calc R . .
H37C H -0.5913 0.4451 0.2466 0.155 Uiso 1 1 calc R . .
Cl1 Cl 0.5299(5) 0.2809(2) 0.21400(18) 0.1293(13) Uani 0.65 1 d PDU A 1
Cl2 Cl 0.4442(4) 0.23042(17) 0.08059(15) 0.1067(10) Uani 0.50 1 d PDU A 1
C38 C 0.5097(18) 0.3029(7) 0.1319(5) 0.125(3) Uani 0.50 1 d PDU A 1
H38A H 0.6075 0.3188 0.1205 0.150 Uiso 0.50 1 calc PR A 1
H38B H 0.4366 0.3408 0.1235 0.150 Uiso 0.50 1 calc PR A 1
Cl1' Cl 0.4500(10) 0.2536(4) 0.1974(4) 0.149(2) Uani 0.35 1 d PDU B 2
Cl2' Cl 0.5268(4) 0.3395(2) 0.09030(19) 0.1398(13) Uani 0.50 1 d PDU B 2
C38' C 0.458(2) 0.2609(7) 0.1153(7) 0.128(3) Uani 0.50 1 d PDU B 2
H38C H 0.3557 0.2537 0.0912 0.154 Uiso 0.50 1 calc PR B 2
H38D H 0.5231 0.2240 0.1022 0.154 Uiso 0.50 1 calc PR B 2

loop_
_atom_site_aniso_label
_atom_site_aniso_U_11
_atom_site_aniso_U_22
_atom_site_aniso_U_33
_atom_site_aniso_U_23
_atom_site_aniso_U_13
_atom_site_aniso_U_12
N1 0.049(2) 0.093(3) 0.108(3) -0.033(2) -0.022(2) 0.014(2)
N2 0.072(3) 0.072(2) 0.056(2) -0.0015(17) -0.0100(19) 0.0073(19)
N3 0.104(3) 0.054(2) 0.102(3) 0.009(2) -0.025(2) -0.023(2)
N4 0.064(2) 0.037(2) 0.098(3) 0.0034(17) -0.006(2) -0.0008(17)
N5 0.045(2) 0.083(3) 0.096(3) -0.009(2) -0.021(2) 0.001(2)
O1 0.0417(15) 0.0405(14) 0.0562(15) -0.0020(11) -0.0053(12) 0.0010(11)
C1 0.043(2) 0.039(2) 0.047(2) -0.0013(16) -0.0046(18) 0.0023(17)
C2 0.042(2) 0.041(2) 0.050(2) 0.0011(16) -0.0063(18) 0.0063(17)
C3 0.036(2) 0.045(2) 0.0370(19) 0.0024(15) -0.0017(16) 0.0043(17)
C4 0.035(2) 0.041(2) 0.050(2) -0.0021(16) -0.0055(17) 0.0028(17)
C5 0.037(2) 0.048(2) 0.042(2) 0.0030(16) -0.0026(17) 0.0063(17)
C6 0.036(2) 0.046(2) 0.044(2) 0.0008(15) -0.0042(17) 0.0009(17)
C7 0.035(2) 0.043(2) 0.041(2) 0.0034(15) 0.0008(16) -0.0033(16)
C8 0.044(2) 0.042(2) 0.041(2) 0.0001(15) -0.0009(17) -0.0078(17)
C9 0.045(2) 0.040(2) 0.041(2) 0.0013(15) -0.0030(17) -0.0083(18)
C10 0.046(2) 0.053(2) 0.061(3) 0.0011(19) -0.001(2) -0.005(2)
C11 0.059(3) 0.063(3) 0.099(4) 0.019(3) -0.013(3) 0.008(2)
C12 0.089(4) 0.075(3) 0.083(4) 0.029(3) -0.034(3) -0.003(3)
C13 0.104(4) 0.077(3) 0.046(2) 0.014(2) -0.013(3) -0.004(3)
C14 0.069(3) 0.057(2) 0.046(2) -0.0016(18) -0.006(2) -0.001(2)
C15 0.051(3) 0.051(2) 0.064(3) -0.0165(19) -0.007(2) 0.000(2)
C16 0.044(2) 0.052(2) 0.043(2) -0.0032(17) -0.0065(19) 0.0010(18)
C17 0.059(3) 0.059(3) 0.051(2) 0.0030(19) -0.006(2) -0.014(2)
C18 0.042(2) 0.042(2) 0.057(2) -0.0001(17) -0.0024(18) 0.0047(18)
C19 0.038(2) 0.049(2) 0.050(2) 0.0020(17) 0.0016(17) 0.0033(18)
C20 0.038(2) 0.039(2) 0.052(2) 0.0011(16) 0.0046(18) 0.0005(17)
C21 0.044(2) 0.052(2) 0.053(2) -0.0046(18) -0.0015(18) -0.0002(19)
C22 0.050(3) 0.045(2) 0.067(3) -0.0086(18) 0.000(2) -0.0054(19)
C23 0.047(2) 0.043(2) 0.058(2) -0.0008(17) 0.0070(19) -0.0005(19)
C24 0.044(2) 0.046(2) 0.079(3) -0.0001(19) 0.001(2) 0.0015(19)
C25 0.043(3) 0.046(2) 0.075(3) -0.0032(19) 0.003(2) -0.0051(19)
C26 0.099(4) 0.046(3) 0.127(4) 0.004(2) 0.002(3) -0.016(3)
C27 0.083(4) 0.052(3) 0.133(4) 0.016(3) 0.000(3) 0.010(2)
C28 0.041(2) 0.042(2) 0.063(2) -0.0038(17) -0.0049(19) 0.0033(18)
C29 0.042(2) 0.042(2) 0.055(2) 0.0031(16) -0.0043(19) 0.0056(17)
C30 0.040(2) 0.043(2) 0.052(2) -0.0004(16) -0.0025(18) 0.0002(18)
C31 0.045(3) 0.051(2) 0.065(3) -0.0025(18) -0.008(2) -0.0039(19)
C32 0.050(3) 0.057(2) 0.060(2) -0.0027(19) -0.006(2) 0.007(2)
C33 0.037(2) 0.066(3) 0.056(2) -0.0097(19) -0.0086(19) -0.002(2)
C34 0.050(3) 0.053(2) 0.062(2) -0.0032(19) -0.007(2) -0.012(2)
C35 0.048(3) 0.044(2) 0.058(2) -0.0024(17) -0.0063(19) -0.0030(18)
C36 0.057(3) 0.107(4) 0.103(4) 0.005(3) -0.028(3) 0.015(3)
C37 0.057(3) 0.122(4) 0.121(4) -0.032(3) -0.022(3) -0.017(3)
Cl1 0.177(4) 0.131(3) 0.0834(19) -0.0054(16) 0.033(2) 0.001(2)
Cl2 0.107(2) 0.128(2) 0.085(2) -0.0151(16) 0.0126(18) 0.0158(18)
C38 0.154(5) 0.128(6) 0.102(5) 0.019(5) 0.046(5) 0.032(5)
Cl1' 0.196(6) 0.125(5) 0.132(5) 0.039(4) 0.048(5) 0.051(4)
Cl2' 0.155(3) 0.150(3) 0.127(3) 0.034(2) 0.065(2) 0.035(2)
C38' 0.154(5) 0.131(6) 0.106(5) 0.008(5) 0.040(5) 0.039(5)

loop_
_atom_type_symbol
_atom_type_description
_atom_type_scat_dispersion_real
_atom_type_scat_dispersion_imag
_atom_type_scat_source
C C 0.0033 0.0016 'International Tables Vol C Tables 4.2.6.8 and 6.1.1.4'
H H 0.0000 0.0000 'International Tables Vol C Tables 4.2.6.8 and 6.1.1.4'
N N 0.0061 0.0033 'International Tables Vol C Tables 4.2.6.8 and 6.1.1.4'
O O 0.0106 0.0060 'International Tables Vol C Tables 4.2.6.8 and 6.1.1.4'
Cl Cl 0.1484 0.1585 'International Tables Vol C Tables 4.2.6.8 and 6.1.1.4'

loop_
_geom_angle_atom_site_label_1
_geom_angle_atom_site_label_2
_geom_angle_atom_site_label_3
_geom_angle
C23 N4 C27 121.6(3)
C23 N4 C26 120.3(4)
C27 N4 C26 117.8(3)
C33 N5 C37 120.9(4)
C33 N5 C36 122.0(4)
C37 N5 C36 117.1(4)
C5 O1 C1 119.6(3)
C2 C1 O1 120.1(3)
C2 C1 C28 125.3(3)
O1 C1 C28 114.6(3)
C1 C2 C3 123.1(3)
C1 C2 H2A 118.4
C3 C2 H2A 118.4
C6 C3 C4 120.6(3)
C6 C3 C2 125.7(3)
C4 C3 C2 113.6(3)
C5 C4 C3 122.7(3)
C5 C4 H4 118.6
C3 C4 H4 118.6
C4 C5 O1 120.9(3)
C4 C5 C18 123.7(3)
O1 C5 C18 115.3(3)
C3 C6 C15 116.0(3)
C3 C6 C7 127.6(3)
C15 C6 C7 116.4(3)
C8 C7 C6 120.9(3)
C8 C7 C9 117.7(3)
C6 C7 C9 121.2(3)
C7 C8 C16 123.1(3)
C7 C8 C17 122.6(3)
C16 C8 C17 114.3(3)
C10 C9 C14 118.5(3)
C10 C9 C7 121.7(3)
C14 C9 C7 119.7(3)
C9 C10 C11 120.1(4)
C9 C10 H10 120.0
C11 C10 H10 120.0
C12 C11 C10 120.3(4)
C12 C11 H11 119.9
C10 C11 H11 119.9
C13 C12 C11 120.3(4)
C13 C12 H12 119.9
C11 C12 H12 119.9
C12 C13 C14 119.7(4)
C12 C13 H13 120.1
C14 C13 H13 120.1
C13 C14 C9 121.0(4)
C13 C14 H14 119.5
C9 C14 H14 119.5
N1 C15 C6 178.0(5)
N2 C16 C8 176.4(4)
N3 C17 C8 176.4(4)
C19 C18 C5 127.4(3)
C19 C18 H18 116.3
C5 C18 H18 116.3
C18 C19 C20 125.7(3)
C18 C19 H19 117.1
C20 C19 H19 117.1
C25 C20 C21 116.2(3)
C25 C20 C19 123.2(3)
C21 C20 C19 120.5(3)
C22 C21 C20 122.0(4)
C22 C21 H21 119.0
C20 C21 H21 119.0
C21 C22 C23 121.5(3)
C21 C22 H22 119.3
C23 C22 H22 119.3
N4 C23 C22 122.0(3)
N4 C23 C24 121.3(4)
C22 C23 C24 116.7(3)
C25 C24 C23 120.7(4)
C25 C24 H24 119.7
C23 C24 H24 119.7
C24 C25 C20 122.8(3)
C24 C25 H25 118.6
C20 C25 H25 118.6
N4 C26 H26A 109.5
N4 C26 H26B 109.5
H26A C26 H26B 109.5
N4 C26 H26C 109.5
H26A C26 H26C 109.5
H26B C26 H26C 109.5
N4 C27 H27A 109.5
N4 C27 H27B 109.5
H27A C27 H27B 109.5
N4 C27 H27C 109.5
H27A C27 H27C 109.5
H27B C27 H27C 109.5
C29 C28 C1 127.2(3)
C29 C28 H28 116.4
C1 C28 H28 116.4
C28 C29 C30 127.1(3)
C28 C29 H29 116.5
C30 C29 H29 116.5
C35 C30 C31 115.3(3)
C35 C30 C29 121.8(3)
C31 C30 C29 122.9(3)
C32 C31 C30 122.4(4)
C32 C31 H31 118.8
C30 C31 H31 118.8
C31 C32 C33 121.4(4)
C31 C32 H32 119.3
C33 C32 H32 119.3
N5 C33 C34 123.6(4)
N5 C33 C32 120.2(4)
C34 C33 C32 116.2(4)
C35 C34 C33 121.7(3)
C35 C34 H34 119.1
C33 C34 H34 119.1
C34 C35 C30 122.9(4)
C34 C35 H35 118.5
C30 C35 H35 118.5
N5 C36 H36A 109.5
N5 C36 H36B 109.5
H36A C36 H36B 109.5
N5 C36 H36C 109.5
H36A C36 H36C 109.5
H36B C36 H36C 109.5
N5 C37 H37A 109.5
N5 C37 H37B 109.5
H37A C37 H37B 109.5
N5 C37 H37C 109.5
H37A C37 H37C 109.5
H37B C37 H37C 109.5
Cl1 C38 Cl2 110.5(7)
Cl1 C38 H38A 109.6
Cl2 C38 H38A 109.6
Cl1 C38 H38B 109.6
Cl2 C38 H38B 109.6
H38A C38 H38B 108.1
Cl1' C38' Cl2' 115.2(9)
Cl1' C38' H38C 108.5
Cl2' C38' H38C 108.5
Cl1' C38' H38D 108.5
Cl2' C38' H38D 108.5
H38C C38' H38D 107.5

loop_
_geom_bond_atom_site_label_1
_geom_bond_atom_site_label_2
_geom_bond_distance
N1 C15 1.148(5)
N2 C16 1.138(4)
N3 C17 1.139(4)
N4 C23 1.366(4)
N4 C27 1.437(5)
N4 C26 1.445(5)
N5 C33 1.369(5)
N5 C37 1.434(5)
N5 C36 1.439(5)
O1 C5 1.365(4)
O1 C1 1.374(4)
C1 C2 1.348(5)
C1 C28 1.417(5)
C2 C3 1.425(4)
C2 H2A 0.9300
C3 C6 1.411(5)
C3 C4 1.420(4)
C4 C5 1.346(4)
C4 H4 0.9300
C5 C18 1.426(4)
C6 C15 1.430(5)
C6 C7 1.438(4)
C7 C8 1.388(4)
C7 C9 1.479(4)
C8 C16 1.416(5)
C8 C17 1.435(5)
C9 C10 1.380(5)
C9 C14 1.385(5)
C10 C11 1.384(5)
C10 H10 0.9300
C11 C12 1.368(6)
C11 H11 0.9300
C12 C13 1.364(6)
C12 H12 0.9300
C13 C14 1.376(5)
C13 H13 0.9300
C14 H14 0.9300
C18 C19 1.338(5)
C18 H18 0.9300
C19 C20 1.450(5)
C19 H19 0.9300
C20 C25 1.384(5)
C20 C21 1.396(5)
C21 C22 1.373(5)
C21 H21 0.9300
C22 C23 1.393(5)
C22 H22 0.9300
C23 C24 1.408(5)
C24 C25 1.373(5)
C24 H24 0.9300
C25 H25 0.9300
C26 H26A 0.9600
C26 H26B 0.9600
C26 H26C 0.9600
C27 H27A 0.9600
C27 H27B 0.9600
C27 H27C 0.9600
C28 C29 1.339(5)
C28 H28 0.9300
C29 C30 1.438(5)
C29 H29 0.9300
C30 C35 1.388(5)
C30 C31 1.397(5)
C31 C32 1.374(5)
C31 H31 0.9300
C32 C33 1.402(5)
C32 H32 0.9300
C33 C34 1.390(5)
C34 C35 1.368(5)
C34 H34 0.9300
C35 H35 0.9300
C36 H36A 0.9600
C36 H36B 0.9600
C36 H36C 0.9600
C37 H37A 0.9600
C37 H37B 0.9600
C37 H37C 0.9600
Cl1 C38 1.688(11)
Cl2 C38 1.781(12)
C38 H38A 0.9700
C38 H38B 0.9700
Cl1' C38' 1.667(13)
Cl2' C38' 1.729(13)
C38' H38C 0.9700
C38' H38D 0.9700

loop_
_geom_torsion_atom_site_label_1
_geom_torsion_atom_site_label_2
_geom_torsion_atom_site_label_3
_geom_torsion_atom_site_label_4
_geom_torsion
C5 O1 C1 C2 -0.1(5)
C5 O1 C1 C28 -179.8(3)
O1 C1 C2 C3 1.5(5)
C28 C1 C2 C3 -178.9(3)
C1 C2 C3 C6 -178.9(3)
C1 C2 C3 C4 -1.6(5)
C6 C3 C4 C5 178.0(3)
C2 C3 C4 C5 0.6(5)
C3 C4 C5 O1 0.7(5)
C3 C4 C5 C18 -179.3(3)
C1 O1 C5 C4 -0.9(5)
C1 O1 C5 C18 179.0(3)
C4 C3 C6 C15 0.4(5)
C2 C3 C6 C15 177.5(3)
C4 C3 C6 C7 178.3(3)
C2 C3 C6 C7 -4.5(5)
C3 C6 C7 C8 150.3(3)
C15 C6 C7 C8 -31.7(5)
C3 C6 C7 C9 -35.1(5)
C15 C6 C7 C9 142.8(3)
C6 C7 C8 C16 -17.5(5)
C9 C7 C8 C16 167.8(3)
C6 C7 C8 C17 164.7(3)
C9 C7 C8 C17 -10.1(5)
C8 C7 C9 C10 -47.5(5)
C6 C7 C9 C10 137.8(3)
C8 C7 C9 C14 128.7(3)
C6 C7 C9 C14 -46.0(5)
C14 C9 C10 C11 -1.2(5)
C7 C9 C10 C11 175.1(3)
C9 C10 C11 C12 -0.2(6)
C10 C11 C12 C13 1.0(7)
C11 C12 C13 C14 -0.4(7)
C12 C13 C14 C9 -1.1(6)
C10 C9 C14 C13 1.9(5)
C7 C9 C14 C13 -174.5(4)
C3 C6 C15 N1 95(12)
C7 C6 C15 N1 -83(12)
C7 C8 C16 N2 -118(7)
C17 C8 C16 N2 60(7)
C7 C8 C17 N3 -162(7)
C16 C8 C17 N3 20(7)
C4 C5 C18 C19 -176.8(3)
O1 C5 C18 C19 3.2(5)
C5 C18 C19 C20 -178.3(3)
C18 C19 C20 C25 -0.6(5)
C18 C19 C20 C21 174.9(3)
C25 C20 C21 C22 2.3(5)
C19 C20 C21 C22 -173.5(3)
C20 C21 C22 C23 0.9(6)
C27 N4 C23 C22 -178.1(4)
C26 N4 C23 C22 -4.4(6)
C27 N4 C23 C24 0.9(6)
C26 N4 C23 C24 174.6(4)
C21 C22 C23 N4 175.1(3)
C21 C22 C23 C24 -3.9(5)
N4 C23 C24 C25 -175.3(3)
C22 C23 C24 C25 3.7(5)
C23 C24 C25 C20 -0.6(6)
C21 C20 C25 C24 -2.4(5)
C19 C20 C25 C24 173.3(3)
C2 C1 C28 C29 -176.3(4)
O1 C1 C28 C29 3.4(5)
C1 C28 C29 C30 -177.2(3)
C28 C29 C30 C35 -173.3(3)
C28 C29 C30 C31 8.8(6)
C35 C30 C31 C32 1.7(5)
C29 C30 C31 C32 179.7(3)
C30 C31 C32 C33 0.4(6)
C37 N5 C33 C34 -1.2(6)
C36 N5 C33 C34 176.5(4)
C37 N5 C33 C32 178.7(4)
C36 N5 C33 C32 -3.6(6)
C31 C32 C33 N5 177.5(3)
C31 C32 C33 C34 -2.5(5)
N5 C33 C34 C35 -177.5(4)
C32 C33 C34 C35 2.6(5)
C33 C34 C35 C30 -0.5(6)
C31 C30 C35 C34 -1.7(5)
C29 C30 C35 C34 -179.7(3)
